data_4328877
loop_
_publ_author_name
'Debajit Sarma'
'Partha Mahata'
'Srinivasan Natarajan'
'Pierre Panissod'
'Guillaume Rogez'
'Marc Drillon'

_publ_section_title
;
 Synthesis, Structure, and Magnetic Properties of a New Eight-Connected
 Metal-Organic Framework (MOF) based on Co4 Clusters
;
_journal_name_full 'Inorganic Chemistry'
_journal_page_first 4495
_journal_page_last 4501
_journal_paper_doi 10.1021/ic2020989
_journal_volume 51
_journal_year 2012
_chemical_formula_moiety 'C46 H28 Co4 N6 O15'
_chemical_formula_sum 'C46 H28 Co4 N6 O15'
_chemical_formula_weight 1140.46
_chemical_name_common Co-Oxybisbenzoate
_chemical_name_systematic
;
 ?
;
_space_group_IT_number 14
_symmetry_cell_setting monoclinic
_symmetry_space_group_name_Hall '-P 2ybc'
_symmetry_space_group_name_H-M 'P 1 21/c 1'
_atom_sites_solution_hydrogens geom
_atom_sites_solution_primary direct
_atom_sites_solution_secondary difmap
_audit_creation_method SHELXL-97
_cell_angle_alpha 90.00
_cell_angle_beta 91.123(3)
_cell_angle_gamma 90.00
_cell_formula_units_Z 4
_cell_length_a 28.5598(19)
_cell_length_b 14.0774(9)
_cell_length_c 10.7417(6)
_cell_measurement_reflns_used 8139
_cell_measurement_temperature 120(2)
_cell_measurement_theta_max 26.00
_cell_measurement_theta_min 1.61
_cell_volume 4317.8(5)
_computing_cell_refinement 'SAINT (Bruker, 2000)'
_computing_data_collection 'SMART (Bruker, 2000)'
_computing_data_reduction SAINT
_computing_molecular_graphics 'Ortep-3 for Windows (Farrugia, 1999) and CAMERON (Watkin et al., 1993)'
_computing_publication_material 'PLATON (Spek, 2003)'
_computing_structure_refinement 'SHELXL-97 (Sheldrick, 1997)'
_computing_structure_solution 'SIR92 (Altomare et al., 1993)'
_diffrn_ambient_temperature 120(2)
_diffrn_measured_fraction_theta_full 0.964
_diffrn_measured_fraction_theta_max 0.964
_diffrn_measurement_device_type 'Bruker Smart CCD area detector'
_diffrn_measurement_method '\f and \w scans'
_diffrn_radiation_monochromator graphite
_diffrn_radiation_source 'fine-focus sealed tube'
_diffrn_radiation_type MoK\a
_diffrn_radiation_wavelength 0.71073
_diffrn_reflns_av_R_equivalents 0.0396
_diffrn_reflns_av_sigmaI/netI 0.0404
_diffrn_reflns_limit_h_max 33
_diffrn_reflns_limit_h_min -35
_diffrn_reflns_limit_k_max 17
_diffrn_reflns_limit_k_min -15
_diffrn_reflns_limit_l_max 13
_diffrn_reflns_limit_l_min -13
_diffrn_reflns_number 30671
_diffrn_reflns_theta_full 26.00
_diffrn_reflns_theta_max 26.00
_diffrn_reflns_theta_min 1.61
_exptl_absorpt_coefficient_mu 1.593
_exptl_absorpt_correction_T_max 0.9390
_exptl_absorpt_correction_T_min 0.8319
_exptl_absorpt_correction_type multi-scan
_exptl_absorpt_process_details '(SADABS; Sheldrick, 1996)'
_exptl_crystal_colour purple
_exptl_crystal_density_diffrn 1.754
_exptl_crystal_description rod
_exptl_crystal_F_000 2296
_exptl_crystal_size_max 0.12
_exptl_crystal_size_mid 0.06
_exptl_crystal_size_min 0.04
_refine_diff_density_max 2.406
_refine_diff_density_min -1.455
_refine_diff_density_rms 0.167
_refine_ls_extinction_method none
_refine_ls_goodness_of_fit_ref 1.132
_refine_ls_hydrogen_treatment constr
_refine_ls_matrix_type full
_refine_ls_number_parameters 622
_refine_ls_number_reflns 8189
_refine_ls_number_restraints 0
_refine_ls_restrained_S_all 1.132
_refine_ls_R_factor_all 0.0873
_refine_ls_R_factor_gt 0.0805
_refine_ls_shift/su_max 0.001
_refine_ls_shift/su_mean 0.000
_refine_ls_structure_factor_coef Fsqd
_refine_ls_weighting_details 'calc w=1/[\s^2^(Fo^2^)+(0.0194P)^2^+78.8761P] where P=(Fo^2^+2Fc^2^)/3'
_refine_ls_weighting_scheme calc
_refine_ls_wR_factor_gt 0.1743
_refine_ls_wR_factor_ref 0.1767
_reflns_number_gt 7293
_reflns_number_total 8189
_reflns_threshold_expression >2sigma(I)
_cod_data_source_file ic2020989_si_002.cif
_cod_data_source_block CompoundI
_cod_original_sg_symbol_H-M 'P 21/c'
_cod_database_code 4328877

loop_
_symmetry_equiv_pos_as_xyz
'x, y, z'
'-x, y+1/2, -z+1/2'
'-x, -y, -z'
'x, -y-1/2, z-1/2'

loop_
_atom_site_label
_atom_site_type_symbol
_atom_site_fract_x
_atom_site_fract_y
_atom_site_fract_z
_atom_site_U_iso_or_equiv
_atom_site_adp_type
_atom_site_occupancy
_atom_site_symmetry_multiplicity
_atom_site_calc_flag
_atom_site_refinement_flags
Co1 Co 0.96964(3) 0.40331(6) 0.49322(8) 0.0102(2) Uani 1 1 d .
Co2 Co 0.53063(3) 0.59607(6) 0.50311(8) 0.0101(2) Uani 1 1 d .
Co3 Co 0.47468(3) 0.50661(6) 0.17229(8) 0.0094(2) Uani 1 1 d .
Co4 Co 1.02182(3) 0.00813(6) 0.67642(8) 0.0094(2) Uani 1 1 d .
O1 O 0.92323(17) 0.4017(3) 0.3592(4) 0.0147(10) Uani 1 1 d .
O2 O 1.03855(15) 0.4346(3) 0.5046(4) 0.0108(9) Uani 1 1 d .
O3 O 0.94678(15) 0.4111(3) 0.6708(4) 0.0102(9) Uani 1 1 d .
O4 O 0.57497(16) 0.6008(3) 0.3652(4) 0.0126(10) Uani 1 1 d .
O5 O 0.53724(15) 0.4364(3) 0.5091(4) 0.0120(10) Uani 1 1 d .
O6 O 1.44285(15) 0.4082(3) 0.3205(4) 0.0119(9) Uani 1 1 d .
O7 O 0.54051(16) 0.4945(3) 0.2394(4) 0.0150(10) Uani 1 1 d .
O8 O 1.40076(17) 0.4775(4) 0.1755(5) 0.0170(10) Uani 1 1 d .
O9 O 0.54536(17) 0.3817(3) 0.7032(4) 0.0146(10) Uani 1 1 d .
O10 O 0.95400(16) 0.5020(3) 0.2192(5) 0.0164(10) Uani 1 1 d .
O11 O 0.90370(16) 0.4877(3) 0.8055(4) 0.0141(10) Uani 1 1 d .
O12 O 1.03582(17) 0.3792(3) 0.3113(4) 0.0138(10) Uani 1 1 d .
O13 O 0.74434(19) 0.4882(5) 0.0209(5) 0.0287(14) Uani 1 1 d .
O14 O 1.24181(18) 0.2534(4) 0.4668(6) 0.0307(14) Uani 1 1 d .
O15 O 0.74473(17) 0.2840(4) 0.4782(5) 0.0245(12) Uani 1 1 d .
N1 N 0.9817(2) 0.2604(4) 0.4964(5) 0.0127(12) Uani 1 1 d .
N2 N 0.5173(2) 0.7609(4) 0.0024(5) 0.0117(11) Uani 1 1 d .
N3 N 0.51594(19) 0.6098(4) -0.0571(5) 0.0087(11) Uani 1 1 d .
N4 N 0.49227(18) 0.6164(4) 0.0522(5) 0.0066(10) Uani 1 1 d .
N5 N 0.98426(18) 0.1096(4) 0.4384(5) 0.0096(11) Uani 1 1 d .
N6 N 1.00728(19) 0.1170(4) 0.5522(5) 0.0091(11) Uani 1 1 d .
C1 C 0.9208(2) 0.4552(5) 0.2625(6) 0.0151(10) Uani 1 1 d .
C2 C 0.8739(2) 0.4628(5) 0.1992(6) 0.0141(14) Uani 1 1 d .
C3 C 0.8346(2) 0.4230(5) 0.2538(7) 0.0151(10) Uani 1 1 d .
H3 H 0.8379 0.3899 0.3283 0.018 Uiso 1 1 calc R
C4 C 0.7907(3) 0.4323(5) 0.1982(7) 0.0198(16) Uani 1 1 d .
H4 H 0.7643 0.4071 0.2356 0.024 Uiso 1 1 calc R
C5 C 0.7868(3) 0.4800(6) 0.0855(7) 0.0198(16) Uani 1 1 d .
C6 C 0.8250(3) 0.5178(6) 0.0277(6) 0.0228(12) Uani 1 1 d .
H6 H 0.8216 0.5489 -0.0484 0.027 Uiso 1 1 calc R
C7 C 0.8693(2) 0.5088(6) 0.0850(7) 0.0217(16) Uani 1 1 d .
H7 H 0.8956 0.5335 0.0467 0.026 Uiso 1 1 calc R
C8 C 0.7041(3) 0.5001(6) 0.0897(6) 0.0228(12) Uani 1 1 d .
C9 C 0.7027(3) 0.5617(6) 0.1908(7) 0.0194(15) Uani 1 1 d .
H9 H 0.7298 0.5925 0.2185 0.023 Uiso 1 1 calc R
C10 C 0.6611(2) 0.5768(5) 0.2495(7) 0.0154(10) Uani 1 1 d .
H10 H 0.6600 0.6185 0.3165 0.019 Uiso 1 1 calc R
C11 C 0.6200(2) 0.5298(5) 0.2094(6) 0.0108(13) Uani 1 1 d .
C12 C 0.6227(2) 0.4679(6) 0.1084(6) 0.0182(15) Uani 1 1 d .
H12 H 0.5960 0.4359 0.0807 0.022 Uiso 1 1 calc R
C13 C 0.6643(3) 0.4533(6) 0.0491(7) 0.0261(18) Uani 1 1 d .
H13 H 0.6656 0.4119 -0.0182 0.031 Uiso 1 1 calc R
C14 C 0.5750(2) 0.5425(5) 0.2762(7) 0.0154(10) Uani 1 1 d .
C15 C 1.0574(2) 0.3925(5) 0.4101(6) 0.0120(13) Uani 1 1 d .
C16 C 1.1063(2) 0.3564(5) 0.4253(7) 0.0146(14) Uani 1 1 d .
C17 C 1.1337(3) 0.3834(6) 0.5260(7) 0.0241(17) Uani 1 1 d .
H17 H 1.1215 0.4227 0.5869 0.029 Uiso 1 1 calc R
C18 C 1.1797(3) 0.3518(6) 0.5361(8) 0.0271(18) Uani 1 1 d .
H18 H 1.1987 0.3712 0.6027 0.033 Uiso 1 1 calc R
C19 C 1.1970(2) 0.2917(6) 0.4475(7) 0.0208(16) Uani 1 1 d .
C20 C 1.1695(3) 0.2610(7) 0.3495(9) 0.037(2) Uani 1 1 d .
H20 H 1.1809 0.2171 0.2929 0.044 Uiso 1 1 calc R
C21 C 1.1245(3) 0.2961(6) 0.3363(8) 0.031(2) Uani 1 1 d .
H21 H 1.1063 0.2792 0.2671 0.037 Uiso 1 1 calc R
C22 C 1.2796(3) 0.2983(6) 0.4135(7) 0.0213(16) Uani 1 1 d .
C23 C 1.2753(3) 0.3668(6) 0.3205(8) 0.0256(18) Uani 1 1 d .
H23 H 1.2460 0.3850 0.2898 0.031 Uiso 1 1 calc R
C24 C 1.3152(3) 0.4069(6) 0.2750(7) 0.0200(16) Uani 1 1 d .
H24 H 1.3127 0.4534 0.2136 0.024 Uiso 1 1 calc R
C25 C 1.3597(2) 0.3796(5) 0.3188(6) 0.0143(14) Uani 1 1 d .
C26 C 1.3628(2) 0.3074(5) 0.4068(6) 0.0134(14) Uani 1 1 d .
H26 H 1.3921 0.2857 0.4333 0.016 Uiso 1 1 calc R
C27 C 1.3229(2) 0.2673(5) 0.4557(7) 0.0150(14) Uani 1 1 d .
H27 H 1.3252 0.2201 0.5161 0.018 Uiso 1 1 calc R
C28 C 1.4025(2) 0.4252(5) 0.2682(6) 0.0121(13) Uani 1 1 d .
C29 C 0.9065(2) 0.4326(5) 0.7153(6) 0.0129(14) Uani 1 1 d .
C30 C 0.8634(2) 0.3905(5) 0.6560(6) 0.0131(14) Uani 1 1 d .
C31 C 0.8214(3) 0.4397(6) 0.6648(7) 0.0214(16) Uani 1 1 d .
H31 H 0.8204 0.4955 0.7110 0.026 Uiso 1 1 calc R
C32 C 0.7811(3) 0.4067(6) 0.6058(8) 0.0235(17) Uani 1 1 d .
H32 H 0.7534 0.4416 0.6086 0.028 Uiso 1 1 calc R
C33 C 0.7824(2) 0.3206(5) 0.5423(7) 0.0174(15) Uani 1 1 d .
C34 C 0.8240(2) 0.2695(5) 0.5349(7) 0.0166(15) Uani 1 1 d .
H34 H 0.8248 0.2116 0.4932 0.020 Uiso 1 1 calc R
C35 C 0.8643(2) 0.3064(5) 0.5908(7) 0.0162(14) Uani 1 1 d .
H35 H 0.8925 0.2737 0.5840 0.019 Uiso 1 1 calc R
C36 C 0.6994(2) 0.3113(5) 0.5099(7) 0.0183(15) Uani 1 1 d .
C37 C 0.6856(3) 0.3083(6) 0.6322(7) 0.0211(16) Uani 1 1 d .
H37 H 0.7065 0.2888 0.6947 0.025 Uiso 1 1 calc R
C38 C 0.6402(3) 0.3349(5) 0.6606(7) 0.0206(16) Uani 1 1 d .
H38 H 0.6308 0.3345 0.7430 0.025 Uiso 1 1 calc R
C39 C 0.6087(2) 0.3621(5) 0.5667(6) 0.0113(13) Uani 1 1 d .
C40 C 0.6241(3) 0.3633(5) 0.4438(7) 0.0185(15) Uani 1 1 d .
H40 H 0.6035 0.3817 0.3802 0.022 Uiso 1 1 calc R
C41 C 0.6693(3) 0.3375(5) 0.4148(7) 0.0196(16) Uani 1 1 d .
H41 H 0.6791 0.3380 0.3327 0.024 Uiso 1 1 calc R
C42 C 0.5605(2) 0.3946(4) 0.5976(6) 0.0101(13) Uani 1 1 d .
C43 C 0.9695(2) 0.1962(5) 0.4096(6) 0.0132(14) Uani 1 1 d .
H43 H 0.9526 0.2108 0.3372 0.016 Uiso 1 1 calc R
C44 C 1.0049(2) 0.2075(5) 0.5834(6) 0.0111(13) Uani 1 1 d .
H44 H 1.0177 0.2323 0.6567 0.013 Uiso 1 1 calc R
C45 C 0.5301(2) 0.6970(5) -0.0827(6) 0.0140(14) Uani 1 1 d .
H45 H 0.5472 0.7123 -0.1527 0.017 Uiso 1 1 calc R
C46 C 0.4937(2) 0.7071(5) 0.0841(6) 0.0121(13) Uani 1 1 d .
H46 H 0.4799 0.7312 0.1552 0.014 Uiso 1 1 calc R

loop_
_atom_site_aniso_label
_atom_site_aniso_U_11
_atom_site_aniso_U_22
_atom_site_aniso_U_33
_atom_site_aniso_U_23
_atom_site_aniso_U_13
_atom_site_aniso_U_12
Co1 0.0092(4) 0.0062(4) 0.0153(5) 0.0007(3) -0.0021(3) 0.0005(3)
Co2 0.0086(4) 0.0063(4) 0.0153(5) 0.0002(3) 0.0010(3) 0.0004(3)
Co3 0.0100(4) 0.0059(4) 0.0124(5) 0.0003(3) 0.0011(3) -0.0004(3)
Co4 0.0101(4) 0.0058(4) 0.0123(5) 0.0002(3) -0.0007(3) 0.0009(3)
O1 0.019(2) 0.010(2) 0.016(2) 0.0000(19) 0.0046(19) -0.0008(19)
O2 0.008(2) 0.014(2) 0.011(2) -0.0015(18) 0.0030(17) 0.0068(18)
O3 0.008(2) 0.009(2) 0.014(2) -0.0014(18) -0.0029(17) -0.0018(17)
O4 0.014(2) 0.009(2) 0.015(2) -0.0012(19) 0.0046(18) -0.0003(18)
O5 0.009(2) 0.016(2) 0.011(2) 0.0012(19) -0.0005(17) 0.0033(18)
O6 0.010(2) 0.012(2) 0.015(2) 0.0012(19) 0.0014(18) -0.0010(18)
O7 0.013(2) 0.014(2) 0.018(3) 0.000(2) -0.0020(19) 0.0023(19)
O8 0.016(2) 0.016(3) 0.019(3) 0.006(2) 0.003(2) 0.000(2)
O9 0.023(3) 0.009(2) 0.012(2) 0.0001(18) 0.0033(19) 0.003(2)
O10 0.012(2) 0.016(3) 0.022(3) 0.003(2) 0.002(2) 0.001(2)
O11 0.013(2) 0.015(3) 0.014(2) -0.006(2) 0.0004(18) -0.0011(19)
O12 0.024(3) 0.010(2) 0.007(2) 0.0002(18) -0.0080(19) 0.0005(19)
O13 0.018(3) 0.054(4) 0.013(3) -0.001(3) 0.001(2) 0.014(3)
O14 0.013(3) 0.031(3) 0.049(4) 0.023(3) 0.009(2) 0.005(2)
O15 0.012(2) 0.026(3) 0.035(3) -0.018(2) -0.003(2) -0.002(2)
N1 0.014(3) 0.009(3) 0.015(3) 0.000(2) -0.002(2) 0.002(2)
N2 0.015(3) 0.006(3) 0.014(3) 0.000(2) 0.002(2) 0.000(2)
N3 0.013(3) 0.008(3) 0.006(3) 0.000(2) -0.003(2) -0.003(2)
N4 0.010(3) 0.008(3) 0.002(2) 0.002(2) 0.0003(19) -0.003(2)
N5 0.008(3) 0.008(3) 0.013(3) 0.003(2) 0.000(2) 0.002(2)
N6 0.014(3) 0.005(3) 0.008(3) 0.004(2) -0.001(2) 0.000(2)
C1 0.016(2) 0.015(3) 0.014(2) -0.0074(19) 0.0018(19) 0.0001(19)
C2 0.014(3) 0.014(3) 0.014(3) 0.001(3) 0.001(3) 0.007(3)
C3 0.016(2) 0.015(3) 0.014(2) -0.0074(19) 0.0018(19) 0.0001(19)
C4 0.017(4) 0.021(4) 0.022(4) 0.005(3) 0.001(3) 0.004(3)
C5 0.017(4) 0.029(4) 0.014(3) -0.006(3) -0.004(3) 0.011(3)
C6 0.020(3) 0.041(3) 0.007(2) 0.008(2) -0.001(2) 0.012(2)
C7 0.011(3) 0.037(5) 0.017(4) 0.002(3) 0.008(3) 0.005(3)
C8 0.020(3) 0.041(3) 0.007(2) 0.008(2) -0.001(2) 0.012(2)
C9 0.016(4) 0.027(4) 0.015(4) 0.002(3) -0.002(3) -0.004(3)
C10 0.017(3) 0.012(2) 0.017(3) 0.0045(19) -0.001(2) 0.0007(19)
C11 0.013(3) 0.013(3) 0.006(3) 0.001(2) -0.001(2) 0.003(3)
C12 0.014(3) 0.030(4) 0.011(3) -0.005(3) -0.009(3) 0.007(3)
C13 0.027(4) 0.036(5) 0.015(4) -0.010(3) -0.005(3) 0.011(4)
C14 0.017(3) 0.012(2) 0.017(3) 0.0045(19) -0.001(2) 0.0007(19)
C15 0.017(3) 0.004(3) 0.015(3) 0.004(3) 0.004(3) -0.001(3)
C16 0.012(3) 0.014(3) 0.018(4) 0.005(3) 0.003(3) 0.000(3)
C17 0.025(4) 0.028(4) 0.020(4) -0.008(3) 0.001(3) 0.012(3)
C18 0.020(4) 0.036(5) 0.024(4) -0.006(4) -0.012(3) 0.003(3)
C19 0.013(3) 0.026(4) 0.023(4) 0.010(3) 0.012(3) 0.004(3)
C20 0.026(4) 0.046(6) 0.037(5) -0.013(4) 0.002(4) 0.016(4)
C21 0.025(4) 0.039(5) 0.028(5) -0.014(4) -0.006(3) 0.014(4)
C22 0.019(4) 0.023(4) 0.023(4) 0.001(3) 0.010(3) 0.000(3)
C23 0.016(4) 0.025(4) 0.035(5) 0.010(4) 0.003(3) 0.004(3)
C24 0.021(4) 0.026(4) 0.013(3) 0.006(3) 0.004(3) 0.003(3)
C25 0.012(3) 0.013(3) 0.018(3) 0.000(3) 0.002(3) 0.001(3)
C26 0.009(3) 0.014(3) 0.017(4) 0.000(3) 0.000(3) 0.003(3)
C27 0.014(3) 0.010(3) 0.021(4) 0.001(3) 0.005(3) -0.001(3)
C28 0.012(3) 0.011(3) 0.013(3) -0.004(3) 0.000(3) 0.003(3)
C29 0.013(3) 0.008(3) 0.017(4) 0.006(3) -0.005(3) -0.001(3)
C30 0.013(3) 0.013(3) 0.013(3) 0.000(3) 0.002(3) -0.004(3)
C31 0.016(4) 0.025(4) 0.023(4) -0.013(3) 0.002(3) 0.000(3)
C32 0.013(3) 0.026(4) 0.032(4) -0.005(3) 0.001(3) 0.005(3)
C33 0.013(3) 0.025(4) 0.014(3) -0.004(3) -0.001(3) -0.001(3)
C34 0.011(3) 0.017(4) 0.022(4) -0.005(3) -0.002(3) -0.001(3)
C35 0.013(3) 0.011(3) 0.025(4) 0.003(3) 0.001(3) 0.002(3)
C36 0.011(3) 0.020(4) 0.024(4) -0.009(3) 0.003(3) -0.004(3)
C37 0.019(4) 0.022(4) 0.021(4) 0.001(3) -0.006(3) 0.005(3)
C38 0.024(4) 0.020(4) 0.018(4) 0.001(3) -0.001(3) 0.000(3)
C39 0.010(3) 0.008(3) 0.016(3) -0.001(3) 0.001(3) -0.001(2)
C40 0.024(4) 0.013(4) 0.019(4) 0.005(3) 0.000(3) 0.007(3)
C41 0.025(4) 0.022(4) 0.012(3) -0.003(3) 0.008(3) -0.002(3)
C42 0.016(3) 0.003(3) 0.012(3) 0.000(2) -0.003(3) -0.002(2)
C43 0.016(3) 0.008(3) 0.016(3) -0.002(3) -0.004(3) 0.005(3)
C44 0.020(3) 0.008(3) 0.005(3) 0.001(2) 0.000(2) 0.003(3)
C45 0.018(3) 0.010(3) 0.014(3) 0.003(3) 0.001(3) -0.003(3)
C46 0.023(4) 0.007(3) 0.006(3) 0.001(2) 0.004(3) -0.002(3)

loop_
_atom_type_symbol
_atom_type_description
_atom_type_scat_dispersion_real
_atom_type_scat_dispersion_imag
_atom_type_scat_source
C C 0.0033 0.0016 'International Tables Vol C Tables 4.2.6.8 and 6.1.1.4'
H H 0.0000 0.0000 'International Tables Vol C Tables 4.2.6.8 and 6.1.1.4'
N N 0.0061 0.0033 'International Tables Vol C Tables 4.2.6.8 and 6.1.1.4'
O O 0.0106 0.0060 'International Tables Vol C Tables 4.2.6.8 and 6.1.1.4'
Co Co 0.3494 0.9721 'International Tables Vol C Tables 4.2.6.8 and 6.1.1.4'

loop_
_geom_angle_atom_site_label_1
_geom_angle_atom_site_label_2
_geom_angle_atom_site_label_3
_geom_angle
_geom_angle_site_symmetry_1
_geom_angle_site_symmetry_3
O1 Co1 O2 134.41(19) . .
O1 Co1 O3 118.06(19) . .
O2 Co1 O3 105.20(18) . .
O1 Co1 N1 96.5(2) . .
O2 Co1 N1 92.9(2) . .
O3 Co1 N1 95.4(2) . .
O1 Co1 O2 87.18(18) . 3_766
O2 Co1 O2 83.21(17) . 3_766
O3 Co1 O2 84.38(17) . 3_766
N1 Co1 O2 175.9(2) . 3_766
O4 Co2 O5 126.66(19) . 3_666
O4 Co2 O6 118.04(19) . 3_766
O5 Co2 O6 113.56(18) 3_666 3_766
O4 Co2 N2 95.0(2) . 4_576
O5 Co2 N2 92.6(2) 3_666 4_576
O6 Co2 N2 95.7(2) 3_766 4_576
O4 Co2 O5 90.02(18) . .
O5 Co2 O5 81.60(19) 3_666 .
O6 Co2 O5 85.06(18) 3_766 .
N2 Co2 O5 173.9(2) 4_576 .
O7 Co3 N3 90.9(2) . 3_665
O7 Co3 N4 92.9(2) . .
N3 Co3 N4 100.5(2) 3_665 .
O7 Co3 O9 95.59(19) . 3_666
N3 Co3 O9 171.3(2) 3_665 3_666
N4 Co3 O9 85.00(19) . 3_666
O7 Co3 O8 152.93(19) . 1_455
N3 Co3 O8 89.8(2) 3_665 1_455
N4 Co3 O8 113.59(19) . 1_455
O9 Co3 O8 81.73(19) 3_666 1_455
O7 Co3 O6 94.59(18) . 1_455
N3 Co3 O6 89.68(19) 3_665 1_455
N4 Co3 O6 167.31(19) . 1_455
O9 Co3 O6 84.06(17) 3_666 1_455
O8 Co3 O6 58.35(17) 1_455 1_455
O10 Co4 N6 91.0(2) 4_566 .
O10 Co4 N5 90.5(2) 4_566 3_756
N6 Co4 N5 101.3(2) . 3_756
O10 Co4 O11 158.10(19) 4_566 2_746
N6 Co4 O11 110.1(2) . 2_746
N5 Co4 O11 91.0(2) 3_756 2_746
O10 Co4 O12 93.73(19) 4_566 4_566
N6 Co4 O12 85.51(19) . 4_566
N5 Co4 O12 172.0(2) 3_756 4_566
O11 Co4 O12 82.49(19) 2_746 4_566
O10 Co4 O3 99.14(19) 4_566 2_746
N6 Co4 O3 165.77(19) . 2_746
N5 Co4 O3 88.66(19) 3_756 2_746
O11 Co4 O3 59.07(16) 2_746 2_746
O12 Co4 O3 83.93(17) 4_566 2_746
C1 O1 Co1 128.3(4) . .
C15 O2 Co1 105.7(4) . .
C15 O2 Co1 120.3(4) . 3_766
Co1 O2 Co1 96.79(17) . 3_766
C29 O3 Co1 131.7(4) . .
C29 O3 Co4 86.3(4) . 2_756
Co1 O3 Co4 125.0(2) . 2_756
C14 O4 Co2 124.0(4) . .
C42 O5 Co2 115.4(4) . 3_666
C42 O5 Co2 121.2(4) . .
Co2 O5 Co2 98.40(19) 3_666 .
C28 O6 Co2 136.4(4) . 3_766
C28 O6 Co3 87.1(4) . 1_655
Co2 O6 Co3 121.1(2) 3_766 1_655
C14 O7 Co3 142.5(5) . .
C28 O8 Co3 95.8(4) . 1_655
C42 O9 Co3 124.5(4) . 3_666
C1 O10 Co4 142.2(5) . 4_565
C29 O11 Co4 94.4(4) . 2_756
C15 O12 Co4 123.0(4) . 4_565
C8 O13 C5 117.9(6) . .
C22 O14 C19 118.6(6) . .
C33 O15 C36 119.8(6) . .
C43 N1 C44 103.1(6) . .
C43 N1 Co1 127.7(5) . .
C44 N1 Co1 129.2(5) . .
C45 N2 C46 102.3(5) . .
C45 N2 Co2 127.6(5) . 4_575
C46 N2 Co2 130.1(5) . 4_575
C45 N3 N4 105.9(5) . .
C45 N3 Co3 124.5(5) . 3_665
N4 N3 Co3 129.5(4) . 3_665
C46 N4 N3 105.9(5) . .
C46 N4 Co3 124.3(4) . .
N3 N4 Co3 127.6(4) . .
C43 N5 N6 106.3(5) . .
C43 N5 Co4 125.1(5) . 3_756
N6 N5 Co4 128.3(4) . 3_756
C44 N6 N5 105.8(5) . .
C44 N6 Co4 124.2(4) . .
N5 N6 Co4 127.0(4) . .
O10 C1 O1 125.5(7) . .
O10 C1 C2 118.1(6) . .
O1 C1 C2 116.4(6) . .
C7 C2 C3 119.7(6) . .
C7 C2 C1 120.2(6) . .
C3 C2 C1 120.1(6) . .
C4 C3 C2 120.7(7) . .
C3 C4 C5 118.5(7) . .
C6 C5 C4 122.2(7) . .
C6 C5 O13 115.8(7) . .
C4 C5 O13 121.9(7) . .
C5 C6 C7 119.0(7) . .
C2 C7 C6 119.9(7) . .
C13 C8 O13 117.4(7) . .
C13 C8 C9 120.7(7) . .
O13 C8 C9 121.8(7) . .
C10 C9 C8 119.5(7) . .
C9 C10 C11 120.8(7) . .
C12 C11 C10 118.1(6) . .
C12 C11 C14 120.7(6) . .
C10 C11 C14 121.1(6) . .
C13 C12 C11 121.1(7) . .
C12 C13 C8 119.8(7) . .
O7 C14 O4 125.4(7) . .
O7 C14 C11 117.5(6) . .
O4 C14 C11 117.1(6) . .
O12 C15 O2 122.3(6) . .
O12 C15 C16 119.6(6) . .
O2 C15 C16 118.1(6) . .
C17 C16 C21 119.7(7) . .
C17 C16 C15 120.6(6) . .
C21 C16 C15 119.7(7) . .
C16 C17 C18 119.7(7) . .
C19 C18 C17 119.7(7) . .
C20 C19 C18 121.1(7) . .
C20 C19 O14 120.1(7) . .
C18 C19 O14 118.4(7) . .
C19 C20 C21 119.0(8) . .
C20 C21 C16 120.6(8) . .
C27 C22 O14 114.8(7) . .
C27 C22 C23 121.3(7) . .
O14 C22 C23 123.8(7) . .
C24 C23 C22 118.7(7) . .
C23 C24 C25 121.4(7) . .
C26 C25 C24 118.4(6) . .
C26 C25 C28 121.3(6) . .
C24 C25 C28 120.2(6) . .
C27 C26 C25 120.9(6) . .
C22 C27 C26 119.1(7) . .
O8 C28 O6 118.7(6) . .
O8 C28 C25 121.8(6) . .
O6 C28 C25 119.5(6) . .
O11 C29 O3 120.3(6) . .
O11 C29 C30 120.9(6) . .
O3 C29 C30 118.8(6) . .
C35 C30 C31 119.3(6) . .
C35 C30 C29 122.2(6) . .
C31 C30 C29 118.5(6) . .
C32 C31 C30 120.9(7) . .
C31 C32 C33 119.1(7) . .
O15 C33 C32 123.1(7) . .
O15 C33 C34 116.2(6) . .
C32 C33 C34 120.6(7) . .
C35 C34 C33 118.9(7) . .
C30 C35 C34 121.2(7) . .
C41 C36 C37 122.1(7) . .
C41 C36 O15 117.5(7) . .
C37 C36 O15 120.4(7) . .
C36 C37 C38 119.1(7) . .
C37 C38 C39 120.5(7) . .
C38 C39 C40 118.4(6) . .
C38 C39 C42 120.5(6) . .
C40 C39 C42 120.9(6) . .
C41 C40 C39 121.4(7) . .
C36 C41 C40 118.5(7) . .
O9 C42 O5 123.9(6) . .
O9 C42 C39 120.0(6) . .
O5 C42 C39 116.0(6) . .
N5 C43 N1 112.4(6) . .
N6 C44 N1 112.4(6) . .
N3 C45 N2 113.1(6) . .
N4 C46 N2 112.8(6) . .

loop_
_geom_bond_atom_site_label_1
_geom_bond_atom_site_label_2
_geom_bond_distance
_geom_bond_site_symmetry_2
Co1 O1 1.938(5) .
Co1 O2 2.018(5) .
Co1 O3 2.031(5) .
Co1 N1 2.042(6) .
Co1 O2 2.294(5) 3_766
Co2 O4 1.968(5) .
Co2 O5 1.993(5) 3_666
Co2 O6 2.028(5) 3_766
Co2 N2 2.049(6) 4_576
Co2 O5 2.256(5) .
Co3 O7 2.008(5) .
Co3 N3 2.074(5) 3_665
Co3 N4 2.081(5) .
Co3 O9 2.149(5) 3_666
Co3 O8 2.152(5) 1_455
Co3 O6 2.310(5) 1_455
Co4 O10 2.004(5) 4_566
Co4 N6 2.069(5) .
Co4 N5 2.071(6) 3_756
Co4 O11 2.152(5) 2_746
Co4 O12 2.180(5) 4_566
Co4 O3 2.303(4) 2_746
O1 C1 1.284(9) .
O2 C15 1.301(8) .
O2 Co1 2.294(5) 3_766
O3 C29 1.291(8) .
O3 Co4 2.303(4) 2_756
O4 C14 1.260(8) .
O5 C42 1.291(8) .
O5 Co2 1.993(5) 3_666
O6 C28 1.294(8) .
O6 Co2 2.028(5) 3_766
O6 Co3 2.310(5) 1_655
O7 C14 1.251(9) .
O8 C28 1.239(8) .
O8 Co3 2.152(5) 1_655
O9 C42 1.235(8) .
O9 Co3 2.149(5) 3_666
O10 C1 1.252(9) .
O10 Co4 2.004(5) 4_565
O11 C29 1.245(8) .
O11 Co4 2.152(5) 2_756
O12 C15 1.232(8) .
O12 Co4 2.180(5) 4_565
O13 C8 1.389(9) .
O13 C5 1.391(9) .
O14 C22 1.384(9) .
O14 C19 1.399(9) .
O15 C33 1.366(8) .
O15 C36 1.398(8) .
N1 C43 1.340(9) .
N1 C44 1.357(8) .
N2 C45 1.339(9) .
N2 C46 1.349(8) .
N2 Co2 2.049(6) 4_575
N3 C45 1.322(9) .
N3 N4 1.369(7) .
N3 Co3 2.074(5) 3_665
N4 C46 1.323(8) .
N5 C43 1.324(9) .
N5 N6 1.381(7) .
N5 Co4 2.071(6) 3_756
N6 C44 1.320(9) .
C1 C2 1.493(9) .
C2 C7 1.391(10) .
C2 C3 1.395(10) .
C3 C4 1.386(10) .
C4 C5 1.387(10) .
C5 C6 1.373(11) .
C6 C7 1.402(10) .
C8 C13 1.376(12) .
C8 C9 1.391(11) .
C9 C10 1.372(10) .
C10 C11 1.408(9) .
C11 C12 1.395(9) .
C11 C14 1.495(9) .
C12 C13 1.373(11) .
C15 C16 1.492(9) .
C16 C17 1.376(10) .
C16 C21 1.388(10) .
C17 C18 1.391(11) .
C18 C19 1.373(11) .
C19 C20 1.372(12) .
C20 C21 1.380(11) .
C22 C27 1.379(10) .
C22 C23 1.392(11) .
C23 C24 1.370(11) .
C24 C25 1.399(10) .
C25 C26 1.390(10) .
C25 C28 1.494(9) .
C26 C27 1.384(9) .
C29 C30 1.497(9) .
C30 C35 1.377(10) .
C30 C31 1.390(10) .
C31 C32 1.384(10) .
C32 C33 1.393(11) .
C33 C34 1.394(10) .
C34 C35 1.388(10) .
C36 C41 1.373(11) .
C36 C37 1.379(10) .
C37 C38 1.389(11) .
C38 C39 1.392(10) .
C39 C40 1.400(10) .
C39 C42 1.495(9) .
C40 C41 1.382(10) .
